data_2022354
loop_
_publ_author_name
'Linden, Anthony'
'Basu Baul, Tushar S.'

_publ_section_title
;
 Structural diversity among some dialkyltin(IV) benzoate and related
 derivatives
;
_journal_coeditor_code OV3150
_journal_issue 5
_journal_name_full 'Acta Crystallographica Section C'
_journal_page_first 209
_journal_page_last 220
_journal_paper_doi 10.1107/S2053229621003545
_journal_volume 77
_journal_year 2021
_chemical_formula_iupac '[Sn4 (C4 H9)8 (C10 H10 N O3)4 O2]'
_chemical_formula_moiety 'C72 H112 N4 O14 Sn4'
_chemical_formula_sum 'C72 H112 N4 O14 Sn4'
_chemical_formula_weight 1732.41
_chemical_name_systematic
Octabutyltetrakis{(<i>E</i>)-3-[(2-hydroxybenzylidene)amino]propanoato}di-\m~3~-oxido-tetratin(IV)
_space_group_crystal_system triclinic
_space_group_IT_number 2
_space_group_name_Hall '-P 1'
_space_group_name_H-M_alt 'P -1'
_atom_sites_solution_hydrogens geom
_atom_sites_solution_primary direct
_atom_sites_solution_secondary difmap
_audit_creation_method SHELXL-2018/3
_cell_angle_alpha 76.3707(18)
_cell_angle_beta 75.5206(16)
_cell_angle_gamma 88.1609(16)
_cell_formula_units_Z 2
_cell_length_a 12.0054(3)
_cell_length_b 14.7309(4)
_cell_length_c 23.9132(6)
_cell_measurement_reflns_used 106136
_cell_measurement_temperature 160(2)
_cell_measurement_theta_max 25.0
_cell_measurement_theta_min 2.0
_cell_volume 3977.81(18)
_computing_cell_refinement
;
DENZO-SMN (Otwinowski & Minor, 1997)
;
_computing_data_collection
;
COLLECT (Nonius, 2000)
;
_computing_data_reduction
;
DENZO-SMN and SCALEPACK (Otwinowski & Minor, 1997)
;
_computing_molecular_graphics
;
ORTEPII (Johnson, 1976)
;
_computing_publication_material
;
SHELXL2018 (Sheldrick, 2015), Mercury (Macrae <i>et al.</i>,
2020) and PLATON
(Spek, 2020)
;
_computing_structure_refinement
;
SHELXL2018 (Sheldrick, 2015)
;
_computing_structure_solution
;
SHELXS97 (Sheldrick, 2008)
;
_diffrn_ambient_temperature 160(2)
_diffrn_detector '65 mm CCD camera on \k goniostat'
_diffrn_detector_area_resol_mean 9
_diffrn_measured_fraction_theta_full 0.997
_diffrn_measured_fraction_theta_max 0.997
_diffrn_measurement_device_type 'Nonius KappaCCD area detector'
_diffrn_measurement_method '\f and \w scans with \k offsets'
_diffrn_radiation_monochromator 'horizontally mounted graphite crystal'
_diffrn_radiation_source 'Nonius FR590 sealed tube generator'
_diffrn_radiation_type 'Mo K\a'
_diffrn_radiation_wavelength 0.71073
_diffrn_reflns_av_R_equivalents 0.1069
_diffrn_reflns_av_unetI/netI 0.0851
_diffrn_reflns_limit_h_max 14
_diffrn_reflns_limit_h_min -14
_diffrn_reflns_limit_k_max 17
_diffrn_reflns_limit_k_min -17
_diffrn_reflns_limit_l_max 28
_diffrn_reflns_limit_l_min -28
_diffrn_reflns_number 68065
_diffrn_reflns_theta_full 25.041
_diffrn_reflns_theta_max 25.041
_diffrn_reflns_theta_min 2.022
_diffrn_standards_decay_% 0
_diffrn_standards_number 0
_exptl_absorpt_coefficient_mu 1.301
_exptl_absorpt_correction_T_max 0.537
_exptl_absorpt_correction_T_min 0.358
_exptl_absorpt_correction_type multi-scan
_exptl_absorpt_process_details
;
(SORTAV; Blessing, 1995)
;
_exptl_crystal_colour yellow
_exptl_crystal_density_diffrn 1.446
_exptl_crystal_description plate
_exptl_crystal_F_000 1768
_exptl_crystal_size_max 0.25
_exptl_crystal_size_mid 0.20
_exptl_crystal_size_min 0.05
_refine_diff_density_max 1.196
_refine_diff_density_min -1.107
_refine_ls_extinction_method none
_refine_ls_goodness_of_fit_ref 1.021
_refine_ls_hydrogen_treatment constr
_refine_ls_matrix_type full
_refine_ls_number_parameters 859
_refine_ls_number_reflns 14030
_refine_ls_number_restraints 0
_refine_ls_restrained_S_all 1.021
_refine_ls_R_factor_all 0.1145
_refine_ls_R_factor_gt 0.0464
_refine_ls_shift/su_max 0.001
_refine_ls_shift/su_mean 0.000
_refine_ls_structure_factor_coef Fsqd
_refine_ls_weighting_details 'w=1/[\s^2^(Fo^2^)+(0.0465P)^2^+1.4894P] where P=(Fo^2^+2Fc^2^)/3'
_refine_ls_weighting_scheme calc
_refine_ls_wR_factor_gt 0.0906
_refine_ls_wR_factor_ref 0.1140
_reflns_number_gt 8004
_reflns_number_total 14030
_reflns_threshold_expression 'I > 2\s(I)'
_cod_data_source_file ov3150sup1.cif
_cod_data_source_block V
_cod_depositor_comments 'Adding full bibliography for 2022350--2022354.cif.'
_cod_database_code 2022354
_cod_database_fobs_code 2022354
_shelx_space_group_comment
;
The symmetry employed for this shelxl refinement is uniquely defined
by the following loop, which should always be used as a source of
symmetry information in preference to the above space-group names.
They are only intended as comments.
;

loop_
_space_group_symop_operation_xyz
'x, y, z'
'-x, -y, -z'

loop_
_atom_site_type_symbol
_atom_site_label
_atom_site_fract_x
_atom_site_fract_y
_atom_site_fract_z
_atom_site_U_iso_or_equiv
_atom_site_adp_type
_atom_site_calc_flag
_atom_site_occupancy
_atom_site_disorder_assembly
_atom_site_disorder_group
Sn Sn1 0.38021(3) 0.02573(3) 0.23737(2) 0.03287(12) Uani d 1 . .
Sn Sn2 0.38814(3) 0.28443(3) 0.22852(2) 0.03121(12) Uani d 1 . .
Sn Sn3 0.60632(3) 0.15581(3) 0.26223(2) 0.03134(12) Uani d 1 . .
Sn Sn4 0.61477(3) 0.41241(3) 0.25625(2) 0.03435(13) Uani d 1 . .
O O1 0.5272(3) -0.0175(3) 0.27270(16) 0.0351(10) Uani d 1 . .
O O2 0.4760(4) -0.1604(3) 0.27374(19) 0.0491(12) Uani d 1 . .
O O3 0.8718(4) -0.0556(3) 0.1265(2) 0.0649(14) Uani d 1 . .
H H3 0.845980 -0.084544 0.162059 0.097 Uiso calc 1 . .
O O4 0.2463(3) 0.0988(3) 0.19408(17) 0.0392(10) Uani d 1 . .
O O5 0.2152(3) 0.2340(3) 0.22109(18) 0.0400(10) Uani d 1 . .
O O6 -0.1493(4) 0.0000(3) 0.3391(2) 0.0546(12) Uani d 1 . .
H H6 -0.113764 0.032733 0.305975 0.082 Uiso calc 1 . .
O O7 0.4375(3) 0.1493(2) 0.24415(15) 0.0324(10) Uani d 1 . .
O O8 0.5543(3) 0.2917(2) 0.24699(17) 0.0348(10) Uani d 1 . .
O O9 0.4733(3) 0.4609(3) 0.21652(17) 0.0372(10) Uani d 1 . .
O O10 0.5336(4) 0.5998(3) 0.2193(2) 0.0501(12) Uani d 1 . .
O O11 0.1346(4) 0.4953(3) 0.3665(2) 0.0639(14) Uani d 1 . .
H H11 0.154235 0.528340 0.331607 0.096 Uiso calc 1 . .
O O12 0.7414(3) 0.3336(3) 0.30478(17) 0.0419(11) Uani d 1 . .
O O13 0.7794(3) 0.2045(3) 0.27115(18) 0.0397(10) Uani d 1 . .
O O14 1.1290(4) 0.4380(3) 0.1734(2) 0.0595(13) Uani d 1 . .
H H14 1.097150 0.402687 0.206286 0.089 Uiso calc 1 . .
N N1 0.7526(4) -0.1796(3) 0.2140(2) 0.0432(14) Uani d 1 . .
N N2 -0.0146(4) 0.0327(4) 0.2316(2) 0.0420(13) Uani d 1 . .
N N3 0.2564(4) 0.6223(4) 0.2797(3) 0.0482(14) Uani d 1 . .
N N4 0.9972(4) 0.3938(4) 0.2827(2) 0.0422(13) Uani d 1 . .
C C1 0.5443(6) -0.1067(4) 0.2818(3) 0.0371(15) Uani d 1 . .
C C2 0.6454(5) -0.1407(4) 0.3060(3) 0.0430(16) Uani d 1 . .
H H21 0.619058 -0.165257 0.349583 0.052 Uiso calc 1 . .
H H22 0.700041 -0.087644 0.298497 0.052 Uiso calc 1 . .
C C3 0.7073(6) -0.2173(4) 0.2778(3) 0.0510(18) Uani d 1 . .
H H31 0.771145 -0.240606 0.296234 0.061 Uiso calc 1 . .
H H32 0.652973 -0.270324 0.284672 0.061 Uiso calc 1 . .
C C4 0.7150(5) -0.2121(4) 0.1774(3) 0.0442(17) Uani d 1 . .
H H4 0.661028 -0.263207 0.192023 0.053 Uiso calc 1 . .
C C5 0.7517(6) -0.1739(4) 0.1147(3) 0.0471(17) Uani d 1 . .
C C6 0.8268(6) -0.0944(5) 0.0907(3) 0.0536(19) Uani d 1 . .
C C7 0.8536(8) -0.0556(6) 0.0308(4) 0.081(3) Uani d 1 . .
H H7 0.902099 -0.001185 0.015103 0.098 Uiso calc 1 . .
C C8 0.8113(8) -0.0944(7) -0.0066(4) 0.087(3) Uani d 1 . .
H H8 0.830824 -0.066773 -0.048047 0.104 Uiso calc 1 . .
C C9 0.7398(8) -0.1742(7) 0.0157(4) 0.084(3) Uani d 1 . .
H H9 0.711990 -0.201968 -0.010488 0.101 Uiso calc 1 . .
C C10 0.7100(7) -0.2121(6) 0.0756(4) 0.068(2) Uani d 1 . .
H H10 0.659773 -0.265579 0.090837 0.082 Uiso calc 1 . .
C C11 0.1872(5) 0.1706(4) 0.1998(2) 0.0293(14) Uani d 1 . .
C C12 0.0828(5) 0.1821(4) 0.1759(3) 0.0374(15) Uani d 1 . .
H H121 0.103123 0.223926 0.135549 0.045 Uiso calc 1 . .
H H122 0.023434 0.213047 0.201325 0.045 Uiso calc 1 . .
C C13 0.0318(5) 0.0912(4) 0.1724(3) 0.0447(17) Uani d 1 . .
H H131 -0.030228 0.105022 0.151281 0.054 Uiso calc 1 . .
H H132 0.092047 0.057270 0.149501 0.054 Uiso calc 1 . .
C C14 0.0147(5) -0.0521(4) 0.2431(3) 0.0417(16) Uani d 1 . .
H H141 0.067197 -0.074667 0.212852 0.050 Uiso calc 1 . .
C C15 -0.0285(5) -0.1157(4) 0.3004(3) 0.0427(16) Uani d 1 . .
C C16 -0.1085(5) -0.0879(4) 0.3464(3) 0.0470(17) Uani d 1 . .
C C17 -0.1522(6) -0.1512(5) 0.4001(3) 0.0556(19) Uani d 1 . .
H H17 -0.208156 -0.133009 0.430990 0.067 Uiso calc 1 . .
C C18 -0.1123(7) -0.2420(5) 0.4079(4) 0.066(2) Uani d 1 . .
H H18 -0.141016 -0.285644 0.444647 0.079 Uiso calc 1 . .
C C19 -0.0322(7) -0.2697(5) 0.3634(4) 0.069(2) Uani d 1 . .
H H19 -0.006126 -0.332012 0.369458 0.083 Uiso calc 1 . .
C C20 0.0099(6) -0.2069(5) 0.3103(3) 0.0523(18) Uani d 1 . .
H H20 0.066025 -0.225865 0.279839 0.063 Uiso calc 1 . .
C C21 0.2455(5) -0.0351(4) 0.3123(3) 0.0433(16) Uani d 1 . .
H H211 0.181242 0.008841 0.315108 0.052 Uiso calc 1 . .
H H212 0.216866 -0.092719 0.305395 0.052 Uiso calc 1 . .
C C22 0.2778(5) -0.0595(5) 0.3717(3) 0.0496(18) Uani d 1 . .
H H221 0.303150 -0.001849 0.379999 0.060 Uiso calc 1 . .
H H222 0.343214 -0.102311 0.369154 0.060 Uiso calc 1 . .
C C23 0.1767(6) -0.1063(5) 0.4234(3) 0.066(2) Uani d 1 . .
H H231 0.111218 -0.063578 0.425921 0.079 Uiso calc 1 . .
H H232 0.151524 -0.164077 0.415209 0.079 Uiso calc 1 . .
C C24 0.2094(7) -0.1304(6) 0.4828(3) 0.084(3) Uani d 1 . .
H H241 0.279177 -0.167172 0.479287 0.126 Uiso calc 1 . .
H H242 0.146329 -0.166835 0.513454 0.126 Uiso calc 1 . .
H H243 0.223472 -0.072666 0.493938 0.126 Uiso calc 1 . .
C C25 0.4506(5) -0.0064(4) 0.1540(2) 0.0407(16) Uani d 1 . .
H H251 0.471649 0.052939 0.123549 0.049 Uiso calc 1 . .
H H252 0.522337 -0.040680 0.155886 0.049 Uiso calc 1 . .
C C26 0.3726(6) -0.0638(4) 0.1340(3) 0.0496(18) Uani d 1 . .
H H261 0.358661 -0.125890 0.162134 0.060 Uiso calc 1 . .
H H262 0.297587 -0.033041 0.136507 0.060 Uiso calc 1 . .
C C27 0.4171(7) -0.0777(6) 0.0726(3) 0.072(2) Uani d 1 . .
H H271 0.493625 -0.105990 0.069738 0.086 Uiso calc 1 . .
H H272 0.428022 -0.015677 0.044452 0.086 Uiso calc 1 . .
C C28 0.3427(8) -0.1376(5) 0.0534(3) 0.085(3) Uani d 1 . .
H H281 0.342861 -0.202373 0.075968 0.128 Uiso calc 1 . .
H H282 0.372584 -0.134524 0.010877 0.128 Uiso calc 1 . .
H H283 0.263859 -0.115082 0.060624 0.128 Uiso calc 1 . .
C C29 0.2925(5) 0.3094(4) 0.3104(2) 0.0396(16) Uani d 1 . .
H H291 0.344545 0.336341 0.328884 0.048 Uiso calc 1 . .
H H292 0.233134 0.355677 0.302931 0.048 Uiso calc 1 . .
C C30 0.2344(5) 0.2202(4) 0.3532(3) 0.0448(17) Uani d 1 . .
H H301 0.172808 0.199677 0.337725 0.054 Uiso calc 1 . .
H H302 0.291712 0.170452 0.354718 0.054 Uiso calc 1 . .
C C31 0.1826(6) 0.2317(5) 0.4159(3) 0.0548(19) Uani d 1 . .
H H311 0.131501 0.285862 0.414280 0.066 Uiso calc 1 . .
H H312 0.244997 0.244653 0.433478 0.066 Uiso calc 1 . .
C C32 0.1134(7) 0.1439(6) 0.4555(3) 0.088(3) Uani d 1 . .
H H321 0.056695 0.127225 0.436131 0.132 Uiso calc 1 . .
H H322 0.073700 0.156392 0.493900 0.132 Uiso calc 1 . .
H H323 0.165755 0.092183 0.461656 0.132 Uiso calc 1 . .
C C33 0.4293(5) 0.3434(4) 0.1358(2) 0.0404(16) Uani d 1 . .
H H331 0.365938 0.384474 0.126804 0.048 Uiso calc 1 . .
H H332 0.499367 0.383659 0.125534 0.048 Uiso calc 1 . .
C C34 0.4495(6) 0.2764(4) 0.0953(3) 0.0494(18) Uani d 1 . .
H H341 0.380680 0.234594 0.105779 0.059 Uiso calc 1 . .
H H342 0.515290 0.236991 0.102394 0.059 Uiso calc 1 . .
C C35 0.4742(6) 0.3249(5) 0.0293(3) 0.065(2) Uani d 1 . .
H H351 0.475464 0.277138 0.006190 0.077 Uiso calc 1 . .
H H352 0.410879 0.367490 0.022702 0.077 Uiso calc 1 . .
C C36 0.5858(6) 0.3796(6) 0.0066(3) 0.079(3) Uani d 1 . .
H H361 0.582268 0.431327 0.026348 0.118 Uiso calc 1 . .
H H362 0.599666 0.404677 -0.036349 0.118 Uiso calc 1 . .
H H363 0.648580 0.338785 0.015073 0.118 Uiso calc 1 . .
C C37 0.5619(5) 0.0987(4) 0.3557(2) 0.0356(15) Uani d 1 . .
H H371 0.494429 0.055586 0.365742 0.043 Uiso calc 1 . .
H H372 0.626666 0.061251 0.366409 0.043 Uiso calc 1 . .
C C38 0.5335(5) 0.1705(4) 0.3940(2) 0.0381(15) Uani d 1 . .
H H381 0.602607 0.210739 0.386683 0.046 Uiso calc 1 . .
H H382 0.471993 0.210820 0.381934 0.046 Uiso calc 1 . .
C C39 0.4949(6) 0.1253(5) 0.4595(3) 0.0544(19) Uani d 1 . .
H H391 0.555918 0.084121 0.471401 0.065 Uiso calc 1 . .
H H392 0.425088 0.085813 0.466882 0.065 Uiso calc 1 . .
C C40 0.4685(6) 0.1967(5) 0.4977(3) 0.068(2) Uani d 1 . .
H H401 0.536637 0.237104 0.489802 0.102 Uiso calc 1 . .
H H402 0.447513 0.164027 0.539809 0.102 Uiso calc 1 . .
H H403 0.404351 0.234778 0.488120 0.102 Uiso calc 1 . .
C C41 0.7007(5) 0.1298(4) 0.1803(2) 0.0364(15) Uani d 1 . .
H H411 0.754476 0.078877 0.188434 0.044 Uiso calc 1 . .
H H412 0.646479 0.107701 0.160929 0.044 Uiso calc 1 . .
C C42 0.7696(5) 0.2149(4) 0.1371(3) 0.0433(16) Uani d 1 . .
H H421 0.716977 0.267374 0.130883 0.052 Uiso calc 1 . .
H H422 0.827981 0.234357 0.155086 0.052 Uiso calc 1 . .
C C43 0.8301(5) 0.1957(5) 0.0769(3) 0.0477(17) Uani d 1 . .
H H431 0.868498 0.135001 0.083301 0.057 Uiso calc 1 . .
H H432 0.771960 0.190993 0.054653 0.057 Uiso calc 1 . .
C C44 0.9186(6) 0.2716(5) 0.0401(3) 0.069(2) Uani d 1 . .
H H441 0.879946 0.330760 0.030660 0.104 Uiso calc 1 . .
H H442 0.958892 0.254428 0.003235 0.104 Uiso calc 1 . .
H H443 0.974191 0.278586 0.062772 0.104 Uiso calc 1 . .
C C45 0.4637(6) 0.5509(4) 0.2090(3) 0.0391(16) Uani d 1 . .
C C46 0.3637(6) 0.5915(5) 0.1857(3) 0.0522(18) Uani d 1 . .
H H461 0.307152 0.540893 0.190781 0.063 Uiso calc 1 . .
H H462 0.390804 0.620252 0.142626 0.063 Uiso calc 1 . .
C C47 0.3054(6) 0.6647(4) 0.2175(3) 0.0533(19) Uani d 1 . .
H H471 0.362281 0.714395 0.213773 0.064 Uiso calc 1 . .
H H472 0.243916 0.693754 0.198870 0.064 Uiso calc 1 . .
C C48 0.2906(5) 0.6530(4) 0.3187(3) 0.0477(18) Uani d 1 . .
H H48 0.344980 0.703835 0.305337 0.057 Uiso calc 1 . .
C C49 0.2508(6) 0.6143(4) 0.3820(3) 0.0492(18) Uani d 1 . .
C C50 0.1750(6) 0.5353(5) 0.4028(3) 0.0558(19) Uani d 1 . .
C C51 0.1390(7) 0.4968(6) 0.4631(4) 0.074(2) Uani d 1 . .
H H51 0.089415 0.442877 0.477315 0.089 Uiso calc 1 . .
C C52 0.1745(8) 0.5359(7) 0.5027(4) 0.088(3) Uani d 1 . .
H H52 0.149068 0.508946 0.544147 0.106 Uiso calc 1 . .
C C53 0.2465(8) 0.6135(7) 0.4830(4) 0.086(3) Uani d 1 . .
H H53 0.269119 0.641152 0.510726 0.104 Uiso calc 1 . .
C C54 0.2858(7) 0.6511(5) 0.4234(4) 0.071(2) Uani d 1 . .
H H54 0.337937 0.703355 0.410022 0.086 Uiso calc 1 . .
C C55 0.8014(5) 0.2636(4) 0.2982(2) 0.0320(14) Uani d 1 . .
C C56 0.8970(5) 0.2426(4) 0.3284(3) 0.0416(16) Uani d 1 . .
H H561 0.959387 0.212966 0.303666 0.050 Uiso calc 1 . .
H H562 0.868522 0.197361 0.366945 0.050 Uiso calc 1 . .
C C57 0.9460(5) 0.3298(4) 0.3391(3) 0.0463(17) Uani d 1 . .
H H571 0.883720 0.361065 0.362789 0.056 Uiso calc 1 . .
H H572 1.004904 0.311598 0.361872 0.056 Uiso calc 1 . .
C C58 0.9686(5) 0.4797(5) 0.2747(3) 0.0443(17) Uani d 1 . .
H H58 0.916246 0.498929 0.306425 0.053 Uiso calc 1 . .
C C59 1.0122(5) 0.5489(4) 0.2197(3) 0.0439(17) Uani d 1 . .
C C60 1.0894(6) 0.5256(5) 0.1713(3) 0.0486(18) Uani d 1 . .
C C61 1.1278(6) 0.5926(5) 0.1191(3) 0.061(2) Uani d 1 . .
H H61 1.178796 0.575992 0.085944 0.073 Uiso calc 1 . .
C C62 1.0929(7) 0.6824(5) 0.1149(4) 0.063(2) Uani d 1 . .
H H62 1.120232 0.728209 0.078914 0.076 Uiso calc 1 . .
C C63 1.0179(7) 0.7071(5) 0.1628(4) 0.069(2) Uani d 1 . .
H H63 0.994896 0.770025 0.159890 0.082 Uiso calc 1 . .
C C64 0.9769(6) 0.6408(5) 0.2146(4) 0.0572(19) Uani d 1 . .
H H64 0.924062 0.657759 0.247072 0.069 Uiso calc 1 . .
C C65 0.5379(5) 0.4422(4) 0.3400(2) 0.0388(15) Uani d 1 . .
H H651 0.458205 0.462367 0.340595 0.047 Uiso calc 1 . .
H H652 0.533589 0.384186 0.371469 0.047 Uiso calc 1 . .
C C66 0.6028(6) 0.5173(4) 0.3539(3) 0.0518(18) Uani d 1 . .
H H661 0.685489 0.502701 0.346043 0.062 Uiso calc 1 . .
H H662 0.595041 0.577902 0.326605 0.062 Uiso calc 1 . .
C C67 0.5619(7) 0.5274(5) 0.4168(3) 0.062(2) Uani d 1 . .
H H671 0.578024 0.469346 0.443892 0.074 Uiso calc 1 . .
H H672 0.477484 0.534837 0.426117 0.074 Uiso calc 1 . .
C C68 0.6181(7) 0.6098(5) 0.4283(3) 0.079(3) Uani d 1 . .
H H681 0.701740 0.608241 0.413343 0.118 Uiso calc 1 . .
H H682 0.598895 0.606035 0.471086 0.118 Uiso calc 1 . .
H H683 0.589763 0.668154 0.407839 0.118 Uiso calc 1 . .
C C69 0.7591(5) 0.4686(4) 0.1851(3) 0.0467(17) Uani d 1 . .
H H691 0.788968 0.524488 0.193602 0.056 Uiso calc 1 . .
H H692 0.820284 0.421914 0.184689 0.056 Uiso calc 1 . .
C C70 0.7376(5) 0.4962(4) 0.1236(3) 0.0443(17) Uani d 1 . .
H H701 0.678541 0.544633 0.123013 0.053 Uiso calc 1 . .
H H702 0.706954 0.441030 0.114698 0.053 Uiso calc 1 . .
C C71 0.8458(6) 0.5334(5) 0.0757(3) 0.0531(19) Uani d 1 . .
H H711 0.874022 0.590386 0.083620 0.064 Uiso calc 1 . .
H H712 0.906133 0.486212 0.077909 0.064 Uiso calc 1 . .
C C72 0.8279(6) 0.5567(5) 0.0135(3) 0.066(2) Uani d 1 . .
H H721 0.799710 0.500705 0.005254 0.100 Uiso calc 1 . .
H H722 0.901014 0.578564 -0.015310 0.100 Uiso calc 1 . .
H H723 0.771244 0.605815 0.010237 0.100 Uiso calc 1 . .

loop_
_atom_site_aniso_label
_atom_site_aniso_U_11
_atom_site_aniso_U_22
_atom_site_aniso_U_33
_atom_site_aniso_U_12
_atom_site_aniso_U_13
_atom_site_aniso_U_23
Sn1 0.0271(2) 0.0292(2) 0.0445(3) 0.00029(18) -0.0104(2) -0.01145(19)
Sn2 0.0260(2) 0.0288(2) 0.0400(3) 0.00371(18) -0.0085(2) -0.01030(19)
Sn3 0.0255(2) 0.0295(2) 0.0408(3) 0.00400(18) -0.00891(19) -0.01158(19)
Sn4 0.0289(2) 0.0294(2) 0.0472(3) 0.00047(19) -0.0108(2) -0.0122(2)
O1 0.027(2) 0.038(3) 0.042(2) 0.0035(19) -0.0121(19) -0.0107(19)
O2 0.049(3) 0.032(2) 0.066(3) 0.000(2) -0.012(2) -0.015(2)
O3 0.071(4) 0.050(3) 0.071(3) -0.016(3) -0.011(3) -0.015(3)
O4 0.032(2) 0.038(2) 0.054(3) 0.007(2) -0.018(2) -0.016(2)
O5 0.031(2) 0.038(3) 0.056(3) 0.004(2) -0.016(2) -0.016(2)
O6 0.047(3) 0.046(3) 0.063(3) 0.003(2) -0.001(2) -0.010(2)
O7 0.043(2) 0.026(2) 0.033(2) 0.0025(18) -0.0160(19) -0.0096(17)
O8 0.021(2) 0.031(2) 0.054(3) 0.0026(17) -0.0106(19) -0.0093(19)
O9 0.035(2) 0.028(2) 0.052(3) -0.0007(19) -0.015(2) -0.0107(19)
O10 0.046(3) 0.033(3) 0.074(3) 0.001(2) -0.017(2) -0.016(2)
O11 0.068(4) 0.053(3) 0.070(3) -0.007(3) -0.009(3) -0.020(3)
O12 0.035(3) 0.041(3) 0.054(3) 0.005(2) -0.017(2) -0.014(2)
O13 0.030(2) 0.041(3) 0.053(3) 0.0041(19) -0.014(2) -0.017(2)
O14 0.052(3) 0.054(3) 0.068(3) 0.005(2) 0.002(3) -0.024(3)
N1 0.040(3) 0.028(3) 0.059(4) 0.011(2) -0.008(3) -0.012(3)
N2 0.028(3) 0.043(3) 0.056(4) -0.001(2) -0.011(3) -0.013(3)
N3 0.041(3) 0.041(3) 0.068(4) 0.013(3) -0.020(3) -0.018(3)
N4 0.033(3) 0.047(3) 0.055(4) 0.001(3) -0.014(3) -0.025(3)
C1 0.062(5) 0.015(3) 0.040(4) 0.004(3) -0.022(3) -0.011(3)
C2 0.040(4) 0.043(4) 0.050(4) 0.017(3) -0.024(3) -0.007(3)
C3 0.043(4) 0.040(4) 0.065(5) 0.011(3) -0.012(4) -0.007(3)
C4 0.043(4) 0.030(4) 0.062(5) 0.007(3) -0.013(4) -0.017(3)
C5 0.048(4) 0.042(4) 0.056(5) 0.014(3) -0.014(4) -0.024(4)
C6 0.052(5) 0.049(4) 0.053(5) 0.004(4) -0.002(4) -0.012(4)
C7 0.104(7) 0.068(6) 0.057(6) -0.012(5) 0.004(5) -0.009(5)
C8 0.101(8) 0.098(7) 0.053(5) 0.017(6) -0.006(5) -0.019(5)
C9 0.087(7) 0.096(7) 0.087(7) 0.017(6) -0.032(6) -0.044(6)
C10 0.061(5) 0.071(5) 0.078(6) 0.008(4) -0.015(5) -0.032(5)
C11 0.025(3) 0.030(3) 0.027(3) 0.005(3) -0.001(3) -0.002(3)
C12 0.029(3) 0.045(4) 0.038(4) 0.003(3) -0.015(3) -0.006(3)
C13 0.033(4) 0.059(4) 0.049(4) 0.003(3) -0.019(3) -0.017(4)
C14 0.033(4) 0.047(4) 0.054(4) 0.000(3) -0.013(3) -0.026(3)
C15 0.032(4) 0.037(4) 0.062(5) 0.000(3) -0.016(3) -0.013(3)
C16 0.040(4) 0.037(4) 0.066(5) -0.001(3) -0.019(4) -0.010(4)
C17 0.041(4) 0.059(5) 0.061(5) -0.005(4) -0.010(4) -0.006(4)
C18 0.073(6) 0.042(4) 0.079(6) -0.007(4) -0.030(5) 0.006(4)
C19 0.058(5) 0.049(5) 0.111(7) 0.005(4) -0.039(5) -0.022(5)
C20 0.041(4) 0.045(4) 0.074(5) 0.004(3) -0.017(4) -0.018(4)
C21 0.038(4) 0.044(4) 0.045(4) -0.007(3) -0.008(3) -0.007(3)
C22 0.039(4) 0.053(4) 0.052(4) -0.001(3) -0.006(3) -0.010(3)
C23 0.052(5) 0.090(6) 0.044(4) -0.007(4) -0.001(4) -0.004(4)
C24 0.074(6) 0.114(7) 0.055(5) 0.007(5) -0.011(5) -0.008(5)
C25 0.045(4) 0.037(4) 0.039(4) 0.000(3) -0.007(3) -0.011(3)
C26 0.061(5) 0.041(4) 0.047(4) -0.009(3) -0.011(4) -0.013(3)
C27 0.079(6) 0.091(6) 0.061(5) 0.000(5) -0.022(4) -0.041(5)
C28 0.121(8) 0.072(6) 0.087(6) 0.008(5) -0.045(6) -0.044(5)
C29 0.035(4) 0.040(4) 0.050(4) 0.009(3) -0.011(3) -0.023(3)
C30 0.032(4) 0.057(4) 0.045(4) -0.001(3) -0.006(3) -0.014(3)
C31 0.039(4) 0.090(6) 0.042(4) 0.009(4) -0.011(3) -0.028(4)
C32 0.066(6) 0.128(8) 0.052(5) -0.013(5) 0.011(4) -0.009(5)
C33 0.045(4) 0.035(3) 0.040(4) 0.004(3) -0.012(3) -0.005(3)
C34 0.052(4) 0.050(4) 0.047(4) -0.006(3) -0.011(3) -0.014(3)
C35 0.060(5) 0.080(5) 0.057(5) -0.011(4) -0.013(4) -0.022(4)
C36 0.064(5) 0.108(7) 0.052(5) -0.007(5) -0.006(4) -0.006(5)
C37 0.031(3) 0.027(3) 0.046(4) -0.004(3) -0.007(3) -0.006(3)
C38 0.036(4) 0.037(4) 0.041(4) 0.002(3) -0.006(3) -0.014(3)
C39 0.058(5) 0.054(4) 0.051(4) -0.009(4) -0.011(4) -0.013(4)
C40 0.069(5) 0.086(6) 0.047(4) 0.002(5) -0.002(4) -0.027(4)
C41 0.024(3) 0.034(3) 0.056(4) 0.005(3) -0.009(3) -0.024(3)
C42 0.037(4) 0.041(4) 0.050(4) 0.002(3) -0.008(3) -0.009(3)
C43 0.044(4) 0.059(4) 0.042(4) 0.004(3) -0.017(3) -0.010(3)
C44 0.054(5) 0.095(6) 0.048(5) -0.008(4) -0.005(4) -0.005(4)
C45 0.049(4) 0.027(4) 0.041(4) 0.006(3) -0.014(3) -0.005(3)
C46 0.056(5) 0.049(4) 0.058(4) 0.015(4) -0.028(4) -0.012(4)
C47 0.048(4) 0.042(4) 0.068(5) 0.014(3) -0.023(4) -0.002(4)
C48 0.032(4) 0.033(4) 0.076(5) 0.005(3) -0.013(4) -0.010(4)
C49 0.041(4) 0.038(4) 0.070(5) 0.006(3) -0.016(4) -0.015(4)
C50 0.052(5) 0.052(5) 0.066(5) 0.017(4) -0.013(4) -0.023(4)
C51 0.073(6) 0.065(5) 0.081(6) 0.008(4) -0.012(5) -0.020(5)
C52 0.101(8) 0.084(7) 0.067(6) 0.020(6) -0.011(6) -0.003(5)
C53 0.102(8) 0.093(7) 0.082(7) 0.019(6) -0.040(6) -0.036(6)
C54 0.068(6) 0.063(5) 0.095(7) -0.003(4) -0.034(5) -0.024(5)
C55 0.032(4) 0.038(4) 0.030(3) 0.013(3) -0.013(3) -0.010(3)
C56 0.040(4) 0.044(4) 0.047(4) 0.007(3) -0.024(3) -0.010(3)
C57 0.035(4) 0.065(5) 0.047(4) -0.003(3) -0.018(3) -0.020(4)
C58 0.035(4) 0.052(4) 0.057(4) 0.002(3) -0.017(3) -0.030(4)
C59 0.028(4) 0.046(4) 0.061(5) -0.003(3) -0.014(3) -0.016(4)
C60 0.038(4) 0.047(4) 0.069(5) 0.000(3) -0.023(4) -0.021(4)
C61 0.049(5) 0.065(5) 0.069(5) 0.002(4) -0.017(4) -0.016(4)
C62 0.066(5) 0.057(5) 0.071(6) -0.004(4) -0.036(5) -0.003(4)
C63 0.055(5) 0.054(5) 0.114(7) 0.012(4) -0.047(5) -0.026(5)
C64 0.041(4) 0.052(5) 0.085(6) 0.006(4) -0.018(4) -0.027(4)
C65 0.037(4) 0.037(4) 0.047(4) 0.008(3) -0.016(3) -0.015(3)
C66 0.055(5) 0.049(4) 0.054(4) -0.002(3) -0.010(4) -0.018(3)
C67 0.088(6) 0.057(5) 0.048(4) -0.005(4) -0.022(4) -0.019(4)
C68 0.130(8) 0.058(5) 0.057(5) -0.017(5) -0.024(5) -0.027(4)
C69 0.028(4) 0.050(4) 0.058(4) -0.002(3) -0.006(3) -0.009(3)
C70 0.030(4) 0.047(4) 0.053(4) 0.002(3) -0.007(3) -0.010(3)
C71 0.046(4) 0.058(5) 0.050(4) -0.007(4) -0.004(4) -0.010(4)
C72 0.053(5) 0.076(5) 0.059(5) -0.017(4) 0.002(4) -0.008(4)

loop_
_atom_type_symbol
_atom_type_description
_atom_type_scat_dispersion_real
_atom_type_scat_dispersion_imag
_atom_type_scat_source
C C 0.0033 0.0016 'International Tables Vol C Tables 4.2.6.8 and 6.1.1.4'
H H 0.0000 0.0000 'International Tables Vol C Tables 4.2.6.8 and 6.1.1.4'
N N 0.0061 0.0033 'International Tables Vol C Tables 4.2.6.8 and 6.1.1.4'
O O 0.0106 0.0060 'International Tables Vol C Tables 4.2.6.8 and 6.1.1.4'
Sn Sn -0.6537 1.4246 'International Tables Vol C Tables 4.2.6.8 and 6.1.1.4'

loop_
_geom_angle_atom_site_label_1
_geom_angle_atom_site_label_2
_geom_angle_atom_site_label_3
_geom_angle_site_symmetry_1
_geom_angle_site_symmetry_3
_geom_angle
_geom_angle_publ_flag
O1 Sn1 O2 . . 47.92(13) y
O1 Sn1 O4 . . 168.40(14) y
O1 Sn1 O7 . . 78.96(14) y
O1 Sn1 C21 . . 99.87(19) y
O1 Sn1 C25 . . 95.4(2) y
O2 Sn1 O4 . . 142.74(13) y
O2 Sn1 O7 . . 126.82(14) y
O2 Sn1 C21 . . 80.07(19) y
O2 Sn1 C25 . . 78.55(19) y
O4 Sn1 O7 . . 90.39(14) y
O4 Sn1 C21 . . 88.3(2) y
O4 Sn1 C25 . . 84.7(2) y
O7 Sn1 C21 . . 111.7(2) y
O7 Sn1 C25 . . 114.05(18) y
C21 Sn1 C25 . . 133.7(2) y
O5 Sn2 O7 . . 88.76(14) y
O5 Sn2 O8 . . 164.11(14) y
O5 Sn2 O9 . . 131.33(13) y
O5 Sn2 C29 . . 84.77(19) y
O5 Sn2 C33 . . 88.4(2) y
O7 Sn2 O8 . . 76.01(14) y
O7 Sn2 O9 . . 139.90(13) y
O7 Sn2 C29 . . 107.64(19) y
O7 Sn2 C33 . . 109.61(19) y
O8 Sn2 O9 . . 64.10(12) y
O8 Sn2 C29 . . 95.4(2) y
O8 Sn2 C33 . . 100.9(2) y
O9 Sn2 C29 . . 81.15(17) y
O9 Sn2 C33 . . 75.58(18) y
C29 Sn2 C33 . . 141.9(2) y
O1 Sn3 O7 . . 65.19(12) y
O1 Sn3 O8 . . 140.08(13) y
O1 Sn3 O13 . . 129.85(13) y
O1 Sn3 C37 . . 76.61(17) y
O1 Sn3 C41 . . 79.64(16) y
O7 Sn3 O8 . . 75.04(13) y
O7 Sn3 O13 . . 164.68(13) y
O7 Sn3 C37 . . 99.74(18) y
O7 Sn3 C41 . . 95.43(18) y
O8 Sn3 O13 . . 90.05(14) y
O8 Sn3 C37 . . 108.06(18) y
O8 Sn3 C41 . . 108.35(18) y
O13 Sn3 C37 . . 88.07(18) y
O13 Sn3 C41 . . 85.82(18) y
C37 Sn3 C41 . . 143.0(2) y
O8 Sn4 O9 . . 78.42(14) y
O8 Sn4 O10 . . 127.46(14) y
O8 Sn4 O12 . . 90.96(14) y
O8 Sn4 C65 . . 113.08(19) y
O8 Sn4 C69 . . 111.7(2) y
O9 Sn4 O10 . . 49.09(13) y
O9 Sn4 O12 . . 168.21(14) y
O9 Sn4 C65 . . 95.69(19) y
O9 Sn4 C69 . . 101.3(2) y
O10 Sn4 O12 . . 141.50(14) y
O10 Sn4 C65 . . 79.04(18) y
O10 Sn4 C69 . . 80.90(19) y
O12 Sn4 C65 . . 83.66(19) y
O12 Sn4 C69 . . 87.3(2) y
C65 Sn4 C69 . . 134.4(2) y
C1 O1 Sn1 . . 114.2(4) ?
C1 O1 Sn3 . . 149.0(4) ?
Sn1 O1 Sn3 . . 95.95(13) y
C1 O2 Sn1 . . 76.9(3) ?
C6 O3 H3 . . 109.5 ?
C11 O4 Sn1 . . 133.7(4) ?
C11 O5 Sn2 . . 133.1(4) ?
C16 O6 H6 . . 109.5 ?
Sn1 O7 Sn2 . . 136.7(2) y
Sn1 O7 Sn3 . . 118.47(17) y
Sn2 O7 Sn3 . . 104.34(15) y
Sn2 O8 Sn3 . . 104.61(16) y
Sn2 O8 Sn4 . . 120.77(17) y
Sn3 O8 Sn4 . . 134.05(19) y
Sn2 O9 Sn4 . . 94.56(13) y
C45 O9 Sn4 . . 111.1(4) ?
C45 O9 Sn2 . . 152.7(4) ?
C45 O10 Sn4 . . 77.5(3) ?
C50 O11 H11 . . 109.5 ?
C55 O12 Sn4 . . 133.0(4) ?
C55 O13 Sn3 . . 130.1(4) ?
C60 O14 H14 . . 109.5 ?
C4 N1 C3 . . 119.7(6) ?
C14 N2 C13 . . 119.0(5) ?
C48 N3 C47 . . 118.3(6) ?
C58 N4 C57 . . 118.7(5) ?
O2 C1 O1 . . 120.9(6) ?
O2 C1 C2 . . 122.5(5) ?
O1 C1 C2 . . 116.6(5) ?
C1 C2 C3 . . 111.7(5) ?
C1 C2 H21 . . 109.3 ?
C3 C2 H21 . . 109.3 ?
C1 C2 H22 . . 109.3 ?
C3 C2 H22 . . 109.3 ?
H21 C2 H22 . . 107.9 ?
N1 C3 C2 . . 109.4(5) ?
N1 C3 H31 . . 109.8 ?
C2 C3 H31 . . 109.8 ?
N1 C3 H32 . . 109.8 ?
C2 C3 H32 . . 109.8 ?
H31 C3 H32 . . 108.2 ?
N1 C4 C5 . . 121.7(6) ?
N1 C4 H4 . . 119.1 ?
C5 C4 H4 . . 119.1 ?
C10 C5 C6 . . 118.1(7) ?
C10 C5 C4 . . 120.3(7) ?
C6 C5 C4 . . 121.5(6) ?
O3 C6 C7 . . 119.5(7) ?
O3 C6 C5 . . 120.6(6) ?
C7 C6 C5 . . 119.9(7) ?
C8 C7 C6 . . 120.8(8) ?
C8 C7 H7 . . 119.6 ?
C6 C7 H7 . . 119.6 ?
C7 C8 C9 . . 120.4(8) ?
C7 C8 H8 . . 119.8 ?
C9 C8 H8 . . 119.8 ?
C10 C9 C8 . . 119.3(8) ?
C10 C9 H9 . . 120.4 ?
C8 C9 H9 . . 120.4 ?
C9 C10 C5 . . 121.5(8) ?
C9 C10 H10 . . 119.3 ?
C5 C10 H10 . . 119.3 ?
O5 C11 O4 . . 123.9(5) ?
O5 C11 C12 . . 118.8(5) ?
O4 C11 C12 . . 117.1(5) ?
C11 C12 C13 . . 114.2(5) ?
C11 C12 H121 . . 108.7 ?
C13 C12 H121 . . 108.7 ?
C11 C12 H122 . . 108.7 ?
C13 C12 H122 . . 108.7 ?
H121 C12 H122 . . 107.6 ?
N2 C13 C12 . . 110.8(5) ?
N2 C13 H131 . . 109.5 ?
C12 C13 H131 . . 109.5 ?
N2 C13 H132 . . 109.5 ?
C12 C13 H132 . . 109.5 ?
H131 C13 H132 . . 108.1 ?
N2 C14 C15 . . 122.8(6) ?
N2 C14 H141 . . 118.6 ?
C15 C14 H141 . . 118.6 ?
C20 C15 C16 . . 118.8(6) ?
C20 C15 C14 . . 119.6(6) ?
C16 C15 C14 . . 121.6(6) ?
O6 C16 C17 . . 118.1(6) ?
O6 C16 C15 . . 121.4(6) ?
C17 C16 C15 . . 120.5(6) ?
C16 C17 C18 . . 118.7(7) ?
C16 C17 H17 . . 120.7 ?
C18 C17 H17 . . 120.7 ?
C19 C18 C17 . . 121.4(7) ?
C19 C18 H18 . . 119.3 ?
C17 C18 H18 . . 119.3 ?
C20 C19 C18 . . 119.5(7) ?
C20 C19 H19 . . 120.2 ?
C18 C19 H19 . . 120.2 ?
C19 C20 C15 . . 121.0(7) ?
C19 C20 H20 . . 119.5 ?
C15 C20 H20 . . 119.5 ?
C22 C21 Sn1 . . 115.5(4) ?
C22 C21 H211 . . 108.4 ?
Sn1 C21 H211 . . 108.4 ?
C22 C21 H212 . . 108.4 ?
Sn1 C21 H212 . . 108.4 ?
H211 C21 H212 . . 107.5 ?
C21 C22 C23 . . 112.3(5) ?
C21 C22 H221 . . 109.1 ?
C23 C22 H221 . . 109.1 ?
C21 C22 H222 . . 109.1 ?
C23 C22 H222 . . 109.1 ?
H221 C22 H222 . . 107.9 ?
C24 C23 C22 . . 112.1(6) ?
C24 C23 H231 . . 109.2 ?
C22 C23 H231 . . 109.2 ?
C24 C23 H232 . . 109.2 ?
C22 C23 H232 . . 109.2 ?
H231 C23 H232 . . 107.9 ?
C23 C24 H241 . . 109.5 ?
C23 C24 H242 . . 109.5 ?
H241 C24 H242 . . 109.5 ?
C23 C24 H243 . . 109.5 ?
H241 C24 H243 . . 109.5 ?
H242 C24 H243 . . 109.5 ?
C26 C25 Sn1 . . 115.3(4) ?
C26 C25 H251 . . 108.4 ?
Sn1 C25 H251 . . 108.4 ?
C26 C25 H252 . . 108.4 ?
Sn1 C25 H252 . . 108.4 ?
H251 C25 H252 . . 107.5 ?
C27 C26 C25 . . 115.3(5) ?
C27 C26 H261 . . 108.5 ?
C25 C26 H261 . . 108.5 ?
C27 C26 H262 . . 108.5 ?
C25 C26 H262 . . 108.5 ?
H261 C26 H262 . . 107.5 ?
C26 C27 C28 . . 115.7(7) ?
C26 C27 H271 . . 108.4 ?
C28 C27 H271 . . 108.4 ?
C26 C27 H272 . . 108.4 ?
C28 C27 H272 . . 108.4 ?
H271 C27 H272 . . 107.4 ?
C27 C28 H281 . . 109.5 ?
C27 C28 H282 . . 109.5 ?
H281 C28 H282 . . 109.5 ?
C27 C28 H283 . . 109.5 ?
H281 C28 H283 . . 109.5 ?
H282 C28 H283 . . 109.5 ?
C30 C29 Sn2 . . 112.0(4) ?
C30 C29 H291 . . 109.2 ?
Sn2 C29 H291 . . 109.2 ?
C30 C29 H292 . . 109.2 ?
Sn2 C29 H292 . . 109.2 ?
H291 C29 H292 . . 107.9 ?
C31 C30 C29 . . 113.6(5) ?
C31 C30 H301 . . 108.9 ?
C29 C30 H301 . . 108.9 ?
C31 C30 H302 . . 108.9 ?
C29 C30 H302 . . 108.9 ?
H301 C30 H302 . . 107.7 ?
C30 C31 C32 . . 111.7(6) ?
C30 C31 H311 . . 109.3 ?
C32 C31 H311 . . 109.3 ?
C30 C31 H312 . . 109.3 ?
C32 C31 H312 . . 109.3 ?
H311 C31 H312 . . 107.9 ?
C31 C32 H321 . . 109.5 ?
C31 C32 H322 . . 109.5 ?
H321 C32 H322 . . 109.5 ?
C31 C32 H323 . . 109.5 ?
H321 C32 H323 . . 109.5 ?
H322 C32 H323 . . 109.5 ?
C34 C33 Sn2 . . 117.1(4) ?
C34 C33 H331 . . 108.0 ?
Sn2 C33 H331 . . 108.0 ?
C34 C33 H332 . . 108.0 ?
Sn2 C33 H332 . . 108.0 ?
H331 C33 H332 . . 107.3 ?
C33 C34 C35 . . 113.6(5) ?
C33 C34 H341 . . 108.9 ?
C35 C34 H341 . . 108.9 ?
C33 C34 H342 . . 108.9 ?
C35 C34 H342 . . 108.9 ?
H341 C34 H342 . . 107.7 ?
C36 C35 C34 . . 113.4(6) ?
C36 C35 H351 . . 108.9 ?
C34 C35 H351 . . 108.9 ?
C36 C35 H352 . . 108.9 ?
C34 C35 H352 . . 108.9 ?
H351 C35 H352 . . 107.7 ?
C35 C36 H361 . . 109.5 ?
C35 C36 H362 . . 109.5 ?
H361 C36 H362 . . 109.5 ?
C35 C36 H363 . . 109.5 ?
H361 C36 H363 . . 109.5 ?
H362 C36 H363 . . 109.5 ?
C38 C37 Sn3 . . 115.2(4) ?
C38 C37 H371 . . 108.5 ?
Sn3 C37 H371 . . 108.5 ?
C38 C37 H372 . . 108.5 ?
Sn3 C37 H372 . . 108.5 ?
H371 C37 H372 . . 107.5 ?
C39 C38 C37 . . 112.5(5) ?
C39 C38 H381 . . 109.1 ?
C37 C38 H381 . . 109.1 ?
C39 C38 H382 . . 109.1 ?
C37 C38 H382 . . 109.1 ?
H381 C38 H382 . . 107.8 ?
C38 C39 C40 . . 112.6(5) ?
C38 C39 H391 . . 109.1 ?
C40 C39 H391 . . 109.1 ?
C38 C39 H392 . . 109.1 ?
C40 C39 H392 . . 109.1 ?
H391 C39 H392 . . 107.8 ?
C39 C40 H401 . . 109.5 ?
C39 C40 H402 . . 109.5 ?
H401 C40 H402 . . 109.5 ?
C39 C40 H403 . . 109.5 ?
H401 C40 H403 . . 109.5 ?
H402 C40 H403 . . 109.5 ?
C42 C41 Sn3 . . 114.3(4) ?
C42 C41 H411 . . 108.7 ?
Sn3 C41 H411 . . 108.7 ?
C42 C41 H412 . . 108.7 ?
Sn3 C41 H412 . . 108.7 ?
H411 C41 H412 . . 107.6 ?
C43 C42 C41 . . 112.9(5) ?
C43 C42 H421 . . 109.0 ?
C41 C42 H421 . . 109.0 ?
C43 C42 H422 . . 109.0 ?
C41 C42 H422 . . 109.0 ?
H421 C42 H422 . . 107.8 ?
C44 C43 C42 . . 112.2(6) ?
C44 C43 H431 . . 109.2 ?
C42 C43 H431 . . 109.2 ?
C44 C43 H432 . . 109.2 ?
C42 C43 H432 . . 109.2 ?
H431 C43 H432 . . 107.9 ?
C43 C44 H441 . . 109.5 ?
C43 C44 H442 . . 109.5 ?
H441 C44 H442 . . 109.5 ?
C43 C44 H443 . . 109.5 ?
H441 C44 H443 . . 109.5 ?
H442 C44 H443 . . 109.5 ?
O10 C45 O9 . . 122.1(6) ?
O10 C45 C46 . . 122.0(5) ?
O9 C45 C46 . . 115.9(6) ?
C45 C46 C47 . . 111.8(6) ?
C45 C46 H461 . . 109.3 ?
C47 C46 H461 . . 109.3 ?
C45 C46 H462 . . 109.3 ?
C47 C46 H462 . . 109.3 ?
H461 C46 H462 . . 107.9 ?
N3 C47 C46 . . 110.1(5) ?
N3 C47 H471 . . 109.6 ?
C46 C47 H471 . . 109.6 ?
N3 C47 H472 . . 109.6 ?
C46 C47 H472 . . 109.6 ?
H471 C47 H472 . . 108.1 ?
N3 C48 C49 . . 123.4(6) ?
N3 C48 H48 . . 118.3 ?
C49 C48 H48 . . 118.3 ?
C54 C49 C50 . . 118.3(7) ?
C54 C49 C48 . . 122.3(7) ?
C50 C49 C48 . . 119.3(7) ?
O11 C50 C51 . . 117.5(7) ?
O11 C50 C49 . . 123.0(7) ?
C51 C50 C49 . . 119.5(8) ?
C52 C51 C50 . . 120.4(8) ?
C52 C51 H51 . . 119.8 ?
C50 C51 H51 . . 119.8 ?
C53 C52 C51 . . 120.5(9) ?
C53 C52 H52 . . 119.7 ?
C51 C52 H52 . . 119.7 ?
C54 C53 C52 . . 119.9(9) ?
C54 C53 H53 . . 120.1 ?
C52 C53 H53 . . 120.1 ?
C53 C54 C49 . . 121.3(8) ?
C53 C54 H54 . . 119.4 ?
C49 C54 H54 . . 119.4 ?
O12 C55 O13 . . 123.5(5) ?
O12 C55 C56 . . 119.0(5) ?
O13 C55 C56 . . 117.2(5) ?
C55 C56 C57 . . 112.8(5) ?
C55 C56 H561 . . 109.0 ?
C57 C56 H561 . . 109.0 ?
C55 C56 H562 . . 109.0 ?
C57 C56 H562 . . 109.0 ?
H561 C56 H562 . . 107.8 ?
N4 C57 C56 . . 109.9(5) ?
N4 C57 H571 . . 109.7 ?
C56 C57 H571 . . 109.7 ?
N4 C57 H572 . . 109.7 ?
C56 C57 H572 . . 109.7 ?
H571 C57 H572 . . 108.2 ?
N4 C58 C59 . . 123.3(6) ?
N4 C58 H58 . . 118.3 ?
C59 C58 H58 . . 118.3 ?
C64 C59 C60 . . 118.8(6) ?
C64 C59 C58 . . 119.8(6) ?
C60 C59 C58 . . 121.4(6) ?
O14 C60 C61 . . 117.8(6) ?
O14 C60 C59 . . 122.1(6) ?
C61 C60 C59 . . 120.1(7) ?
C62 C61 C60 . . 120.4(7) ?
C62 C61 H61 . . 119.8 ?
C60 C61 H61 . . 119.8 ?
C61 C62 C63 . . 120.3(7) ?
C61 C62 H62 . . 119.9 ?
C63 C62 H62 . . 119.9 ?
C64 C63 C62 . . 120.1(7) ?
C64 C63 H63 . . 120.0 ?
C62 C63 H63 . . 120.0 ?
C63 C64 C59 . . 120.3(7) ?
C63 C64 H64 . . 119.8 ?
C59 C64 H64 . . 119.8 ?
C66 C65 Sn4 . . 113.4(4) ?
C66 C65 H651 . . 108.9 ?
Sn4 C65 H651 . . 108.9 ?
C66 C65 H652 . . 108.9 ?
Sn4 C65 H652 . . 108.9 ?
H651 C65 H652 . . 107.7 ?
C67 C66 C65 . . 113.9(5) ?
C67 C66 H661 . . 108.8 ?
C65 C66 H661 . . 108.8 ?
C67 C66 H662 . . 108.8 ?
C65 C66 H662 . . 108.8 ?
H661 C66 H662 . . 107.7 ?
C66 C67 C68 . . 113.4(6) ?
C66 C67 H671 . . 108.9 ?
C68 C67 H671 . . 108.9 ?
C66 C67 H672 . . 108.9 ?
C68 C67 H672 . . 108.9 ?
H671 C67 H672 . . 107.7 ?
C67 C68 H681 . . 109.5 ?
C67 C68 H682 . . 109.5 ?
H681 C68 H682 . . 109.5 ?
C67 C68 H683 . . 109.5 ?
H681 C68 H683 . . 109.5 ?
H682 C68 H683 . . 109.5 ?
C70 C69 Sn4 . . 116.3(4) ?
C70 C69 H691 . . 108.2 ?
Sn4 C69 H691 . . 108.2 ?
C70 C69 H692 . . 108.2 ?
Sn4 C69 H692 . . 108.2 ?
H691 C69 H692 . . 107.4 ?
C69 C70 C71 . . 112.5(5) ?
C69 C70 H701 . . 109.1 ?
C71 C70 H701 . . 109.1 ?
C69 C70 H702 . . 109.1 ?
C71 C70 H702 . . 109.1 ?
H701 C70 H702 . . 107.8 ?
C72 C71 C70 . . 113.5(6) ?
C72 C71 H711 . . 108.9 ?
C70 C71 H711 . . 108.9 ?
C72 C71 H712 . . 108.9 ?
C70 C71 H712 . . 108.9 ?
H711 C71 H712 . . 107.7 ?
C71 C72 H721 . . 109.5 ?
C71 C72 H722 . . 109.5 ?
H721 C72 H722 . . 109.5 ?
C71 C72 H723 . . 109.5 ?
H721 C72 H723 . . 109.5 ?
H722 C72 H723 . . 109.5 ?

loop_
_geom_bond_atom_site_label_1
_geom_bond_atom_site_label_2
_geom_bond_site_symmetry_2
_geom_bond_distance
_geom_bond_publ_flag
Sn1 O1 . 2.157(4) y
Sn1 O2 . 2.962(4) y
Sn1 O4 . 2.238(4) y
Sn1 O7 . 2.021(4) y
Sn1 C21 . 2.125(5) y
Sn1 C25 . 2.118(6) y
Sn2 O5 . 2.289(4) y
Sn2 O7 . 2.035(4) y
Sn2 O8 . 2.159(4) y
Sn2 O9 . 2.749(4) y
Sn2 C29 . 2.115(5) y
Sn2 C33 . 2.119(5) y
Sn3 O1 . 2.687(4) y
Sn3 O7 . 2.185(4) y
Sn3 O8 . 2.054(4) y
Sn3 O13 . 2.295(4) y
Sn3 C37 . 2.130(5) y
Sn3 C41 . 2.117(5) y
Sn4 O8 . 2.022(4) y
Sn4 O9 . 2.170(4) y
Sn4 O10 . 2.908(4) y
Sn4 O12 . 2.267(4) y
Sn4 C65 . 2.125(6) y
Sn4 C69 . 2.129(5) y
O1 C1 . 1.299(6) ?
O2 C1 . 1.236(7) ?
O3 C6 . 1.355(8) ?
O3 H3 . 0.8400 ?
O4 C11 . 1.270(6) ?
O5 C11 . 1.254(6) ?
O6 C16 . 1.357(7) ?
O6 H6 . 0.8400 ?
O9 C45 . 1.299(7) ?
O10 C45 . 1.230(7) ?
O11 C50 . 1.345(8) ?
O11 H11 . 0.8400 ?
O12 C55 . 1.257(6) ?
O13 C55 . 1.270(7) ?
O14 C60 . 1.355(7) ?
O14 H14 . 0.8400 ?
N1 C4 . 1.267(8) ?
N1 C3 . 1.463(8) ?
N2 C14 . 1.273(7) ?
N2 C13 . 1.456(7) ?
N3 C48 . 1.283(8) ?
N3 C47 . 1.450(8) ?
N4 C58 . 1.283(7) ?
N4 C57 . 1.453(7) ?
C1 C2 . 1.496(8) ?
C2 C3 . 1.529(8) ?
C2 H21 . 0.9900 ?
C2 H22 . 0.9900 ?
C3 H31 . 0.9900 ?
C3 H32 . 0.9900 ?
C4 C5 . 1.430(9) ?
C4 H4 . 0.9500 ?
C5 C10 . 1.395(9) ?
C5 C6 . 1.416(9) ?
C6 C7 . 1.370(9) ?
C7 C8 . 1.368(11) ?
C7 H7 . 0.9500 ?
C8 C9 . 1.394(11) ?
C8 H8 . 0.9500 ?
C9 C10 . 1.368(10) ?
C9 H9 . 0.9500 ?
C10 H10 . 0.9500 ?
C11 C12 . 1.493(8) ?
C12 C13 . 1.519(8) ?
C12 H121 . 0.9900 ?
C12 H122 . 0.9900 ?
C13 H131 . 0.9900 ?
C13 H132 . 0.9900 ?
C14 C15 . 1.447(8) ?
C14 H141 . 0.9500 ?
C15 C20 . 1.392(8) ?
C15 C16 . 1.399(9) ?
C16 C17 . 1.388(8) ?
C17 C18 . 1.392(9) ?
C17 H17 . 0.9500 ?
C18 C19 . 1.375(10) ?
C18 H18 . 0.9500 ?
C19 C20 . 1.371(9) ?
C19 H19 . 0.9500 ?
C20 H20 . 0.9500 ?
C21 C22 . 1.525(8) ?
C21 H211 . 0.9900 ?
C21 H212 . 0.9900 ?
C22 C23 . 1.541(8) ?
C22 H221 . 0.9900 ?
C22 H222 . 0.9900 ?
C23 C24 . 1.527(9) ?
C23 H231 . 0.9900 ?
C23 H232 . 0.9900 ?
C24 H241 . 0.9800 ?
C24 H242 . 0.9800 ?
C24 H243 . 0.9800 ?
C25 C26 . 1.512(8) ?
C25 H251 . 0.9900 ?
C25 H252 . 0.9900 ?
C26 C27 . 1.492(8) ?
C26 H261 . 0.9900 ?
C26 H262 . 0.9900 ?
C27 C28 . 1.495(9) ?
C27 H271 . 0.9900 ?
C27 H272 . 0.9900 ?
C28 H281 . 0.9800 ?
C28 H282 . 0.9800 ?
C28 H283 . 0.9800 ?
C29 C30 . 1.527(8) ?
C29 H291 . 0.9900 ?
C29 H292 . 0.9900 ?
C30 C31 . 1.518(8) ?
C30 H301 . 0.9900 ?
C30 H302 . 0.9900 ?
C31 C32 . 1.535(9) ?
C31 H311 . 0.9900 ?
C31 H312 . 0.9900 ?
C32 H321 . 0.9800 ?
C32 H322 . 0.9800 ?
C32 H323 . 0.9800 ?
C33 C34 . 1.513(8) ?
C33 H331 . 0.9900 ?
C33 H332 . 0.9900 ?
C34 C35 . 1.529(8) ?
C34 H341 . 0.9900 ?
C34 H342 . 0.9900 ?
C35 C36 . 1.496(9) ?
C35 H351 . 0.9900 ?
C35 H352 . 0.9900 ?
C36 H361 . 0.9800 ?
C36 H362 . 0.9800 ?
C36 H363 . 0.9800 ?
C37 C38 . 1.532(7) ?
C37 H371 . 0.9900 ?
C37 H372 . 0.9900 ?
C38 C39 . 1.509(8) ?
C38 H381 . 0.9900 ?
C38 H382 . 0.9900 ?
C39 C40 . 1.526(9) ?
C39 H391 . 0.9900 ?
C39 H392 . 0.9900 ?
C40 H401 . 0.9800 ?
C40 H402 . 0.9800 ?
C40 H403 . 0.9800 ?
C41 C42 . 1.535(7) ?
C41 H411 . 0.9900 ?
C41 H412 . 0.9900 ?
C42 C43 . 1.528(8) ?
C42 H421 . 0.9900 ?
C42 H422 . 0.9900 ?
C43 C44 . 1.516(8) ?
C43 H431 . 0.9900 ?
C43 H432 . 0.9900 ?
C44 H441 . 0.9800 ?
C44 H442 . 0.9800 ?
C44 H443 . 0.9800 ?
C45 C46 . 1.498(8) ?
C46 C47 . 1.518(8) ?
C46 H461 . 0.9900 ?
C46 H462 . 0.9900 ?
C47 H471 . 0.9900 ?
C47 H472 . 0.9900 ?
C48 C49 . 1.446(9) ?
C48 H48 . 0.9500 ?
C49 C54 . 1.387(10) ?
C49 C50 . 1.414(9) ?
C50 C51 . 1.382(10) ?
C51 C52 . 1.373(11) ?
C51 H51 . 0.9500 ?
C52 C53 . 1.372(11) ?
C52 H52 . 0.9500 ?
C53 C54 . 1.368(11) ?
C53 H53 . 0.9500 ?
C54 H54 . 0.9500 ?
C55 C56 . 1.489(8) ?
C56 C57 . 1.530(8) ?
C56 H561 . 0.9900 ?
C56 H562 . 0.9900 ?
C57 H571 . 0.9900 ?
C57 H572 . 0.9900 ?
C58 C59 . 1.449(8) ?
C58 H58 . 0.9500 ?
C59 C64 . 1.392(9) ?
C59 C60 . 1.395(9) ?
C60 C61 . 1.380(9) ?
C61 C62 . 1.363(9) ?
C61 H61 . 0.9500 ?
C62 C63 . 1.384(10) ?
C62 H62 . 0.9500 ?
C63 C64 . 1.373(10) ?
C63 H63 . 0.9500 ?
C64 H64 . 0.9500 ?
C65 C66 . 1.517(8) ?
C65 H651 . 0.9900 ?
C65 H652 . 0.9900 ?
C66 C67 . 1.502(8) ?
C66 H661 . 0.9900 ?
C66 H662 . 0.9900 ?
C67 C68 . 1.518(9) ?
C67 H671 . 0.9900 ?
C67 H672 . 0.9900 ?
C68 H681 . 0.9800 ?
C68 H682 . 0.9800 ?
C68 H683 . 0.9800 ?
C69 C70 . 1.516(8) ?
C69 H691 . 0.9900 ?
C69 H692 . 0.9900 ?
C70 C71 . 1.519(8) ?
C70 H701 . 0.9900 ?
C70 H702 . 0.9900 ?
C71 C72 . 1.514(9) ?
C71 H711 . 0.9900 ?
C71 H712 . 0.9900 ?
C72 H721 . 0.9800 ?
C72 H722 . 0.9800 ?
C72 H723 . 0.9800 ?

loop_
_geom_hbond_atom_site_label_D
_geom_hbond_atom_site_label_H
_geom_hbond_atom_site_label_A
_geom_hbond_site_symmetry_A
_geom_hbond_distance_DH
_geom_hbond_distance_HA
_geom_hbond_distance_DA
_geom_hbond_angle_DHA
_geom_hbond_publ_flag
O3 H3 N1 . 0.84 1.83 2.575(7) 147 yes
O6 H6 N2 . 0.84 1.88 2.616(6) 146 yes
O11 H11 N3 . 0.84 1.87 2.602(7) 145 yes
O14 H14 N4 . 0.84 1.90 2.637(6) 147 yes

loop_
_geom_torsion_atom_site_label_1
_geom_torsion_atom_site_label_2
_geom_torsion_atom_site_label_3
_geom_torsion_atom_site_label_4
_geom_torsion_site_symmetry_1
_geom_torsion_site_symmetry_2
_geom_torsion_site_symmetry_3
_geom_torsion_site_symmetry_4
_geom_torsion
_geom_torsion_publ_flag
Sn1 O2 C1 O1 . . . . 2.8(5) ?
Sn1 O2 C1 C2 . . . . 178.7(6) ?
Sn1 O1 C1 O2 . . . . -4.1(7) ?
Sn3 O1 C1 O2 . . . . -169.8(4) ?
Sn1 O1 C1 C2 . . . . 179.7(4) ?
Sn3 O1 C1 C2 . . . . 14.1(10) ?
O2 C1 C2 C3 . . . . 43.1(8) ?
O1 C1 C2 C3 . . . . -140.8(5) ?
C4 N1 C3 C2 . . . . -116.4(6) ?
C1 C2 C3 N1 . . . . 62.4(7) ?
C3 N1 C4 C5 . . . . 176.3(5) ?
N1 C4 C5 C10 . . . . 179.1(6) ?
N1 C4 C5 C6 . . . . -3.7(10) ?
C10 C5 C6 O3 . . . . -178.6(6) ?
C4 C5 C6 O3 . . . . 4.2(10) ?
C10 C5 C6 C7 . . . . 1.9(10) ?
C4 C5 C6 C7 . . . . -175.3(7) ?
O3 C6 C7 C8 . . . . 178.6(8) ?
C5 C6 C7 C8 . . . . -1.9(12) ?
C6 C7 C8 C9 . . . . 0.1(14) ?
C7 C8 C9 C10 . . . . 1.6(14) ?
C8 C9 C10 C5 . . . . -1.5(13) ?
C6 C5 C10 C9 . . . . -0.2(11) ?
C4 C5 C10 C9 . . . . 177.0(7) ?
Sn2 O5 C11 O4 . . . . 24.4(8) ?
Sn2 O5 C11 C12 . . . . -151.2(4) ?
Sn1 O4 C11 O5 . . . . 21.5(8) ?
Sn1 O4 C11 C12 . . . . -162.8(3) ?
O5 C11 C12 C13 . . . . -158.8(5) ?
O4 C11 C12 C13 . . . . 25.3(7) ?
C14 N2 C13 C12 . . . . -129.2(6) ?
C11 C12 C13 N2 . . . . 66.6(7) ?
C13 N2 C14 C15 . . . . -179.0(5) ?
N2 C14 C15 C20 . . . . -178.2(6) ?
N2 C14 C15 C16 . . . . 1.9(10) ?
C20 C15 C16 O6 . . . . -179.7(6) ?
C14 C15 C16 O6 . . . . 0.2(10) ?
C20 C15 C16 C17 . . . . -2.5(10) ?
C14 C15 C16 C17 . . . . 177.4(6) ?
O6 C16 C17 C18 . . . . 179.1(6) ?
C15 C16 C17 C18 . . . . 1.8(10) ?
C16 C17 C18 C19 . . . . -0.7(11) ?
C17 C18 C19 C20 . . . . 0.2(12) ?
C18 C19 C20 C15 . . . . -0.9(11) ?
C16 C15 C20 C19 . . . . 2.0(10) ?
C14 C15 C20 C19 . . . . -177.9(6) ?
Sn1 C21 C22 C23 . . . . -178.1(5) ?
C21 C22 C23 C24 . . . . -179.8(6) ?
Sn1 C25 C26 C27 . . . . 173.7(5) ?
C25 C26 C27 C28 . . . . 177.7(7) ?
Sn2 C29 C30 C31 . . . . 169.9(4) ?
C29 C30 C31 C32 . . . . 173.5(6) ?
Sn2 C33 C34 C35 . . . . 177.9(4) ?
C33 C34 C35 C36 . . . . 66.6(9) ?
Sn3 C37 C38 C39 . . . . 176.0(4) ?
C37 C38 C39 C40 . . . . 179.1(6) ?
Sn3 C41 C42 C43 . . . . -176.1(4) ?
C41 C42 C43 C44 . . . . -166.9(5) ?
Sn4 O10 C45 O9 . . . . -3.7(5) ?
Sn4 O10 C45 C46 . . . . 177.5(6) ?
Sn4 O9 C45 O10 . . . . 5.2(7) ?
Sn2 O9 C45 O10 . . . . 164.3(5) ?
Sn4 O9 C45 C46 . . . . -175.9(4) ?
Sn2 O9 C45 C46 . . . . -16.9(11) ?
O10 C45 C46 C47 . . . . -43.4(9) ?
O9 C45 C46 C47 . . . . 137.8(6) ?
C48 N3 C47 C46 . . . . 121.0(7) ?
C45 C46 C47 N3 . . . . -63.9(7) ?
C47 N3 C48 C49 . . . . -178.0(5) ?
N3 C48 C49 C54 . . . . -177.5(7) ?
N3 C48 C49 C50 . . . . 3.6(10) ?
C54 C49 C50 O11 . . . . 178.9(7) ?
C48 C49 C50 O11 . . . . -2.0(10) ?
C54 C49 C50 C51 . . . . -0.6(10) ?
C48 C49 C50 C51 . . . . 178.4(6) ?
O11 C50 C51 C52 . . . . -178.2(7) ?
C49 C50 C51 C52 . . . . 1.4(12) ?
C50 C51 C52 C53 . . . . -0.2(14) ?
C51 C52 C53 C54 . . . . -1.7(14) ?
C52 C53 C54 C49 . . . . 2.4(13) ?
C50 C49 C54 C53 . . . . -1.3(11) ?
C48 C49 C54 C53 . . . . 179.7(7) ?
Sn4 O12 C55 O13 . . . . -20.6(8) ?
Sn4 O12 C55 C56 . . . . 165.5(4) ?
Sn3 O13 C55 O12 . . . . -31.0(8) ?
Sn3 O13 C55 C56 . . . . 143.1(4) ?
O12 C55 C56 C57 . . . . -27.0(8) ?
O13 C55 C56 C57 . . . . 158.6(5) ?
C58 N4 C57 C56 . . . . 129.5(6) ?
C55 C56 C57 N4 . . . . -63.6(7) ?
C57 N4 C58 C59 . . . . -178.4(5) ?
N4 C58 C59 C64 . . . . 180.0(6) ?
N4 C58 C59 C60 . . . . -0.1(10) ?
C64 C59 C60 O14 . . . . 178.9(6) ?
C58 C59 C60 O14 . . . . -1.0(10) ?
C64 C59 C60 C61 . . . . -1.3(10) ?
C58 C59 C60 C61 . . . . 178.8(6) ?
O14 C60 C61 C62 . . . . -178.5(6) ?
C59 C60 C61 C62 . . . . 1.6(11) ?
C60 C61 C62 C63 . . . . -0.5(11) ?
C61 C62 C63 C64 . . . . -1.0(11) ?
C62 C63 C64 C59 . . . . 1.4(11) ?
C60 C59 C64 C63 . . . . -0.3(10) ?
C58 C59 C64 C63 . . . . 179.7(6) ?
Sn4 C65 C66 C67 . . . . -169.9(5) ?
C65 C66 C67 C68 . . . . -173.5(6) ?
Sn4 C69 C70 C71 . . . . -178.7(4) ?
C69 C70 C71 C72 . . . . 177.0(6) ?
